data_4349183
loop_
_publ_author_name
'Chen, Ting'
'Huo, Peng'
'Hou, Jin-Le'
'Xu, Jing'
'Zhu, Qin-Yu'
'Dai, Jie'

_publ_section_title
;
 Confinement Effects of Metal-Organic Framework on the Formation of
 Charge-Transfer Tetrathiafulvalene Dimers.
;
_journal_issue 24
_journal_name_full 'Inorganic chemistry'
_journal_page_first 12758
_journal_page_last 12765
_journal_paper_doi 10.1021/acs.inorgchem.6b02062
_journal_volume 55
_journal_year 2016
_chemical_formula_sum 'C23 H20 Mn N2 O4 S6'
_chemical_formula_weight 635.71
_space_group_IT_number 15
_space_group_name_Hall '-C 2yc'
_space_group_name_H-M_alt 'C 1 2/c 1'
_symmetry_cell_setting monoclinic
_symmetry_space_group_name_Hall '-C 2yc'
_symmetry_space_group_name_H-M 'C 1 2/c 1'
_atom_sites_solution_hydrogens geom
_atom_sites_solution_primary direct
_atom_sites_solution_secondary difmap
_audit_creation_method SHELXL-97
_cell_angle_alpha 90.00
_cell_angle_beta 111.391(3)
_cell_angle_gamma 90.00
_cell_formula_units_Z 8
_cell_length_a 30.627(4)
_cell_length_b 7.4058(9)
_cell_length_c 25.397(3)
_cell_measurement_reflns_used 11139
_cell_measurement_temperature 293(2)
_cell_measurement_theta_max 27.5
_cell_measurement_theta_min 3.0
_cell_volume 5363.7(12)
_computing_structure_refinement 'SHELXL-97 (Sheldrick, 1997)'
_computing_structure_solution 'SHELXS-97 (Sheldrick, 1990)'
_diffrn_ambient_temperature 293(2)
_diffrn_detector_area_resol_mean 14.63
_diffrn_measured_fraction_theta_full 0.993
_diffrn_measured_fraction_theta_max 0.993
_diffrn_measurement_device_type 'Rigaku Saturn'
_diffrn_measurement_method \w
_diffrn_radiation_monochromator graphite
_diffrn_radiation_source 'fine-focus sealed tube'
_diffrn_radiation_type MoK\a
_diffrn_radiation_wavelength 0.71075
_diffrn_reflns_av_R_equivalents 0.0581
_diffrn_reflns_av_sigmaI/netI 0.0833
_diffrn_reflns_limit_h_max 39
_diffrn_reflns_limit_h_min -36
_diffrn_reflns_limit_k_max 8
_diffrn_reflns_limit_k_min -9
_diffrn_reflns_limit_l_max 32
_diffrn_reflns_limit_l_min -23
_diffrn_reflns_number 14878
_diffrn_reflns_theta_full 27.49
_diffrn_reflns_theta_max 27.49
_diffrn_reflns_theta_min 3.04
_exptl_absorpt_coefficient_mu 0.993
_exptl_absorpt_correction_T_max 0.9072
_exptl_absorpt_correction_T_min 0.6921
_exptl_absorpt_correction_type multi-scan
_exptl_absorpt_process_details 'Jacobson, R. (1998) Private communication'
_exptl_crystal_colour Yellow
_exptl_crystal_density_diffrn 1.574
_exptl_crystal_density_method 'not measured'
_exptl_crystal_description Chip
_exptl_crystal_F_000 2600
_exptl_crystal_size_max 0.40
_exptl_crystal_size_mid 0.20
_exptl_crystal_size_min 0.10
_refine_diff_density_max 0.484
_refine_diff_density_min -0.486
_refine_diff_density_rms 0.091
_refine_ls_extinction_method none
_refine_ls_goodness_of_fit_ref 1.130
_refine_ls_hydrogen_treatment constr
_refine_ls_matrix_type full
_refine_ls_number_parameters 328
_refine_ls_number_reflns 6132
_refine_ls_number_restraints 0
_refine_ls_restrained_S_all 1.130
_refine_ls_R_factor_all 0.1156
_refine_ls_R_factor_gt 0.0769
_refine_ls_shift/su_max 0.012
_refine_ls_shift/su_mean 0.001
_refine_ls_structure_factor_coef Fsqd
_refine_ls_weighting_details 'calc w=1/[\s^2^(Fo^2^)+(0.0394P)^2^+14.9362P] where P=(Fo^2^+2Fc^2^)/3'
_refine_ls_weighting_scheme calc
_refine_ls_wR_factor_gt 0.1267
_refine_ls_wR_factor_ref 0.1432
_reflns_number_gt 4450
_reflns_number_total 6132
_reflns_threshold_expression >2sigma(I)
_cod_data_source_file ic6b02062_si_002.cif
_cod_data_source_block l
_cod_original_cell_volume 5363.6(12)
_cod_original_sg_symbol_Hall '-C 2yc  '
_cod_original_sg_symbol_H-M 'C 2/c '
_cod_database_code 4349183

loop_
_symmetry_equiv_pos_as_xyz
'x, y, z'
'-x, y, -z+1/2'
'x+1/2, y+1/2, z'
'-x+1/2, y+1/2, -z+1/2'
'-x, -y, -z'
'x, -y, z-1/2'
'-x+1/2, -y+1/2, -z'
'x+1/2, -y+1/2, z-1/2'

loop_
_atom_site_label
_atom_site_type_symbol
_atom_site_fract_x
_atom_site_fract_y
_atom_site_fract_z
_atom_site_U_iso_or_equiv
_atom_site_adp_type
_atom_site_occupancy
_atom_site_symmetry_multiplicity
_atom_site_calc_flag
_atom_site_refinement_flags
Mn1 Mn 0.52947(2) 0.26050(9) 0.56062(3) 0.02329(17) Uani 1 1 d .
S1 S 0.65019(4) 0.56571(16) 0.51654(6) 0.0354(3) Uani 1 1 d .
S2 S 0.63861(4) 0.92476(16) 0.46238(6) 0.0332(3) Uani 1 1 d .
S3 S 0.72804(4) 0.46044(17) 0.46300(6) 0.0351(3) Uani 1 1 d .
S4 S 0.71254(5) 0.80518(17) 0.40172(6) 0.0370(3) Uani 1 1 d .
S5 S 0.77010(5) 0.26961(18) 0.39264(7) 0.0456(4) Uani 1 1 d .
S6 S 0.74186(5) 0.6520(2) 0.30879(6) 0.0513(4) Uani 1 1 d .
O1 O 0.58000(10) 0.4715(4) 0.56477(13) 0.0273(7) Uani 1 1 d .
O2 O 0.52505(10) 0.6694(4) 0.51748(13) 0.0267(7) Uani 1 1 d .
O3 O 0.56733(10) 1.1078(4) 0.51805(13) 0.0288(7) Uani 1 1 d .
O4 O 0.51681(10) 0.9710(4) 0.44185(13) 0.0272(7) Uani 1 1 d .
N1 N 0.49367(14) 0.4072(5) 0.61415(16) 0.0318(9) Uani 1 1 d .
N2 N 0.42385(13) 1.1181(5) 0.85971(16) 0.0299(9) Uani 1 1 d .
C1 C 0.59947(15) 0.6887(6) 0.50950(19) 0.0258(10) Uani 1 1 d .
C2 C 0.59418(15) 0.8528(6) 0.48562(19) 0.0242(10) Uani 1 1 d .
C3 C 0.66628(16) 0.7130(6) 0.4721(2) 0.0278(10) Uani 1 1 d .
C4 C 0.69757(16) 0.6672(6) 0.4487(2) 0.0300(11) Uani 1 1 d .
C5 C 0.74450(16) 0.4701(7) 0.4038(2) 0.0330(11) Uani 1 1 d .
C6 C 0.73580(16) 0.6230(7) 0.3742(2) 0.0336(11) Uani 1 1 d .
C7 C 0.82414(18) 0.3426(8) 0.3883(3) 0.0508(15) Uani 1 1 d .
H7A H 0.8182 0.3995 0.3524 0.076 Uiso 1 1 calc R
H7B H 0.8443 0.2404 0.3921 0.076 Uiso 1 1 calc R
H7C H 0.8390 0.4273 0.4181 0.076 Uiso 1 1 calc R
C8 C 0.7802(3) 0.8416(9) 0.3213(3) 0.079(2) Uani 1 1 d .
H8A H 0.7659 0.9438 0.3319 0.119 Uiso 1 1 calc R
H8B H 0.7860 0.8693 0.2875 0.119 Uiso 1 1 calc R
H8C H 0.8093 0.8137 0.3513 0.119 Uiso 1 1 calc R
C9 C 0.56543(16) 0.6048(6) 0.53257(18) 0.0241(10) Uani 1 1 d .
C10 C 0.55567(15) 0.9874(6) 0.48128(19) 0.0249(10) Uani 1 1 d .
C11 C 0.4158(3) 0.6342(9) 0.7100(3) 0.073(2) Uani 1 1 d .
H11A H 0.4042 0.5355 0.7264 0.087 Uiso 1 1 calc R
H11B H 0.4374 0.7038 0.7409 0.087 Uiso 1 1 calc R
C12 C 0.3757(2) 0.7513(9) 0.6778(2) 0.0547(16) Uani 1 1 d .
H12A H 0.3562 0.6890 0.6438 0.066 Uiso 1 1 calc R
H12B H 0.3874 0.8606 0.6666 0.066 Uiso 1 1 calc R
C13 C 0.34572(18) 0.8023(9) 0.7130(2) 0.0514(16) Uani 1 1 d .
H13A H 0.3185 0.8696 0.6892 0.062 Uiso 1 1 calc R
H13B H 0.3346 0.6926 0.7248 0.062 Uiso 1 1 calc R
C14 C 0.4827(2) 0.5819(7) 0.6103(2) 0.0431(14) Uani 1 1 d .
H14 H 0.4924 0.6546 0.5867 0.052 Uiso 1 1 calc R
C15 C 0.4576(2) 0.6597(8) 0.6400(3) 0.0616(19) Uani 1 1 d .
H15 H 0.4508 0.7825 0.6361 0.074 Uiso 1 1 calc R
C16 C 0.4426(2) 0.5556(8) 0.6752(3) 0.0538(16) Uani 1 1 d .
C17 C 0.4528(2) 0.3743(8) 0.6775(2) 0.0510(15) Uani 1 1 d .
H17 H 0.4423 0.2977 0.6994 0.061 Uiso 1 1 calc R
C18 C 0.47846(19) 0.3060(7) 0.6476(2) 0.0405(13) Uani 1 1 d .
H18 H 0.4856 0.1835 0.6507 0.049 Uiso 1 1 calc R
C19 C 0.41986(17) 0.9386(6) 0.8625(2) 0.0329(11) Uani 1 1 d .
H19 H 0.4349 0.8820 0.8971 0.039 Uiso 1 1 calc R
C20 C 0.39477(17) 0.8337(7) 0.8170(2) 0.0350(12) Uani 1 1 d .
H20 H 0.3930 0.7095 0.8212 0.042 Uiso 1 1 calc R
C21 C 0.37200(16) 0.9138(7) 0.7646(2) 0.0374(12) Uani 1 1 d .
C22 C 0.37588(18) 1.0986(8) 0.7614(2) 0.0406(13) Uani 1 1 d .
H22 H 0.3613 1.1582 0.7272 0.049 Uiso 1 1 calc R
C23 C 0.40144(18) 1.1937(7) 0.8092(2) 0.0382(12) Uani 1 1 d .
H23 H 0.4033 1.3184 0.8062 0.046 Uiso 1 1 calc R

loop_
_atom_site_aniso_label
_atom_site_aniso_U_11
_atom_site_aniso_U_22
_atom_site_aniso_U_33
_atom_site_aniso_U_23
_atom_site_aniso_U_13
_atom_site_aniso_U_12
Mn1 0.0238(3) 0.0230(3) 0.0249(4) 0.0000(3) 0.0111(3) 0.0019(3)
S1 0.0317(6) 0.0327(6) 0.0501(8) 0.0156(6) 0.0249(6) 0.0138(6)
S2 0.0319(6) 0.0287(6) 0.0498(8) 0.0092(5) 0.0275(6) 0.0077(5)
S3 0.0331(7) 0.0316(6) 0.0477(8) 0.0061(6) 0.0231(6) 0.0095(6)
S4 0.0432(7) 0.0332(7) 0.0448(8) 0.0071(6) 0.0282(6) 0.0087(6)
S5 0.0352(7) 0.0363(7) 0.0720(10) -0.0116(7) 0.0273(7) 0.0029(6)
S6 0.0574(9) 0.0684(10) 0.0354(8) 0.0038(7) 0.0255(7) 0.0147(8)
O1 0.0248(16) 0.0227(15) 0.0335(19) 0.0065(14) 0.0095(14) 0.0028(14)
O2 0.0206(15) 0.0298(16) 0.0322(18) 0.0051(14) 0.0127(13) 0.0065(14)
O3 0.0262(17) 0.0296(17) 0.0322(19) -0.0083(15) 0.0125(14) 0.0039(15)
O4 0.0242(16) 0.0243(16) 0.0308(18) -0.0032(14) 0.0071(14) -0.0003(14)
N1 0.039(2) 0.032(2) 0.028(2) -0.0024(18) 0.0172(19) -0.0019(19)
N2 0.030(2) 0.030(2) 0.031(2) 0.0009(18) 0.0130(18) 0.0000(18)
C1 0.022(2) 0.026(2) 0.032(3) 0.0027(19) 0.013(2) 0.007(2)
C2 0.020(2) 0.023(2) 0.031(3) 0.0004(19) 0.0118(19) 0.0019(19)
C3 0.027(2) 0.027(2) 0.033(3) 0.007(2) 0.015(2) 0.010(2)
C4 0.030(2) 0.024(2) 0.040(3) 0.004(2) 0.017(2) 0.005(2)
C5 0.028(2) 0.035(3) 0.040(3) -0.005(2) 0.017(2) 0.001(2)
C6 0.032(3) 0.043(3) 0.032(3) -0.006(2) 0.018(2) 0.003(2)
C7 0.034(3) 0.057(4) 0.067(4) 0.000(3) 0.026(3) 0.009(3)
C8 0.132(7) 0.055(4) 0.088(6) 0.005(4) 0.085(5) -0.007(4)
C9 0.031(2) 0.022(2) 0.021(2) -0.0039(18) 0.0114(19) -0.004(2)
C10 0.028(2) 0.025(2) 0.029(3) 0.002(2) 0.018(2) 0.002(2)
C11 0.108(6) 0.067(4) 0.070(5) 0.017(4) 0.065(5) 0.028(4)
C12 0.050(3) 0.075(4) 0.044(3) -0.022(3) 0.022(3) -0.011(3)
C13 0.033(3) 0.080(4) 0.042(3) -0.027(3) 0.015(3) -0.003(3)
C14 0.068(4) 0.030(3) 0.045(3) 0.006(2) 0.037(3) 0.008(3)
C15 0.105(5) 0.037(3) 0.074(5) 0.008(3) 0.070(4) 0.024(3)
C16 0.077(4) 0.054(4) 0.051(4) 0.008(3) 0.048(3) 0.015(3)
C17 0.069(4) 0.046(3) 0.056(4) 0.009(3) 0.044(3) 0.008(3)
C18 0.057(3) 0.033(3) 0.043(3) -0.001(2) 0.031(3) 0.000(3)
C19 0.035(3) 0.028(2) 0.034(3) 0.000(2) 0.011(2) 0.001(2)
C20 0.036(3) 0.034(3) 0.040(3) -0.008(2) 0.020(2) -0.005(2)
C21 0.025(2) 0.053(3) 0.035(3) -0.018(3) 0.012(2) -0.002(2)
C22 0.037(3) 0.054(3) 0.026(3) 0.004(2) 0.006(2) 0.011(3)
C23 0.041(3) 0.035(3) 0.039(3) 0.006(2) 0.015(2) 0.005(2)

loop_
_atom_type_symbol
_atom_type_description
_atom_type_scat_dispersion_real
_atom_type_scat_dispersion_imag
_atom_type_scat_source
C C 0.0033 0.0016 'International Tables Vol C Tables 4.2.6.8 and 6.1.1.4'
H H 0.0000 0.0000 'International Tables Vol C Tables 4.2.6.8 and 6.1.1.4'
N N 0.0061 0.0033 'International Tables Vol C Tables 4.2.6.8 and 6.1.1.4'
O O 0.0106 0.0060 'International Tables Vol C Tables 4.2.6.8 and 6.1.1.4'
S S 0.1246 0.1234 'International Tables Vol C Tables 4.2.6.8 and 6.1.1.4'
Mn Mn 0.3368 0.7283 'International Tables Vol C Tables 4.2.6.8 and 6.1.1.4'

loop_
_geom_angle_atom_site_label_1
_geom_angle_atom_site_label_2
_geom_angle_atom_site_label_3
_geom_angle
_geom_angle_site_symmetry_1
_geom_angle_site_symmetry_3
O2 Mn1 O3 92.44(12) 5_666 1_545
O2 Mn1 O1 99.89(11) 5_666 .
O3 Mn1 O1 84.16(11) 1_545 .
O2 Mn1 O4 83.47(12) 5_666 5_666
O3 Mn1 O4 92.02(11) 1_545 5_666
O1 Mn1 O4 175.00(11) . 5_666
O2 Mn1 N2 164.85(13) 5_666 2_646
O3 Mn1 N2 85.69(13) 1_545 2_646
O1 Mn1 N2 94.88(13) . 2_646
O4 Mn1 N2 81.58(13) 5_666 2_646
O2 Mn1 N1 93.09(13) 5_666 .
O3 Mn1 N1 174.18(13) 1_545 .
O1 Mn1 N1 96.66(13) . .
O4 Mn1 N1 86.81(12) 5_666 .
N2 Mn1 N1 88.50(14) 2_646 .
C1 S1 C3 93.3(2) . .
C2 S2 C3 94.3(2) . .
C5 S3 C4 94.8(2) . .
C4 S4 C6 93.8(2) . .
C5 S5 C7 103.5(3) . .
C6 S6 C8 102.6(3) . .
C9 O1 Mn1 117.1(3) . .
C9 O2 Mn1 136.7(3) . 5_666
C10 O3 Mn1 133.5(3) . 1_565
C10 O4 Mn1 120.7(3) . 5_666
C14 N1 C18 117.0(4) . .
C14 N1 Mn1 125.2(3) . .
C18 N1 Mn1 117.4(3) . .
C23 N2 C19 116.2(4) . .
C23 N2 Mn1 126.7(3) . 2_666
C19 N2 Mn1 117.0(3) . 2_666
C2 C1 C9 124.3(4) . .
C2 C1 S1 118.2(3) . .
C9 C1 S1 117.4(3) . .
C1 C2 C10 126.2(4) . .
C1 C2 S2 116.6(3) . .
C10 C2 S2 117.0(3) . .
C4 C3 S2 123.2(4) . .
C4 C3 S1 122.6(3) . .
S2 C3 S1 114.1(2) . .
C3 C4 S4 124.1(4) . .
C3 C4 S3 122.5(4) . .
S4 C4 S3 113.4(2) . .
C6 C5 S5 129.7(4) . .
C6 C5 S3 117.3(4) . .
S5 C5 S3 113.0(3) . .
C5 C6 S6 124.8(4) . .
C5 C6 S4 116.7(4) . .
S6 C6 S4 118.3(3) . .
S5 C7 H7A 109.5 . .
S5 C7 H7B 109.5 . .
H7A C7 H7B 109.5 . .
S5 C7 H7C 109.5 . .
H7A C7 H7C 109.5 . .
H7B C7 H7C 109.5 . .
S6 C8 H8A 109.5 . .
S6 C8 H8B 109.5 . .
H8A C8 H8B 109.5 . .
S6 C8 H8C 109.5 . .
H8A C8 H8C 109.5 . .
H8B C8 H8C 109.5 . .
O2 C9 O1 125.3(4) . .
O2 C9 C1 118.1(4) . .
O1 C9 C1 116.5(4) . .
O3 C10 O4 126.7(4) . .
O3 C10 C2 114.4(4) . .
O4 C10 C2 118.8(4) . .
C12 C11 C16 114.7(5) . .
C12 C11 H11A 108.6 . .
C16 C11 H11A 108.6 . .
C12 C11 H11B 108.6 . .
C16 C11 H11B 108.6 . .
H11A C11 H11B 107.6 . .
C11 C12 C13 111.9(5) . .
C11 C12 H12A 109.2 . .
C13 C12 H12A 109.2 . .
C11 C12 H12B 109.2 . .
C13 C12 H12B 109.2 . .
H12A C12 H12B 107.9 . .
C21 C13 C12 113.3(4) . .
C21 C13 H13A 108.9 . .
C12 C13 H13A 108.9 . .
C21 C13 H13B 108.9 . .
C12 C13 H13B 108.9 . .
H13A C13 H13B 107.7 . .
N1 C14 C15 122.7(5) . .
N1 C14 H14 118.7 . .
C15 C14 H14 118.7 . .
C16 C15 C14 120.2(5) . .
C16 C15 H15 119.9 . .
C14 C15 H15 119.9 . .
C17 C16 C15 116.6(5) . .
C17 C16 C11 120.8(5) . .
C15 C16 C11 122.6(5) . .
C18 C17 C16 120.3(5) . .
C18 C17 H17 119.8 . .
C16 C17 H17 119.8 . .
N1 C18 C17 123.1(5) . .
N1 C18 H18 118.4 . .
C17 C18 H18 118.4 . .
N2 C19 C20 123.5(5) . .
N2 C19 H19 118.3 . .
C20 C19 H19 118.3 . .
C19 C20 C21 119.7(5) . .
C19 C20 H20 120.1 . .
C21 C20 H20 120.1 . .
C22 C21 C20 117.1(5) . .
C22 C21 C13 121.4(5) . .
C20 C21 C13 121.4(5) . .
C23 C22 C21 119.4(5) . .
C23 C22 H22 120.3 . .
C21 C22 H22 120.3 . .
N2 C23 C22 124.1(5) . .
N2 C23 H23 118.0 . .
C22 C23 H23 118.0 . .

loop_
_geom_bond_atom_site_label_1
_geom_bond_atom_site_label_2
_geom_bond_distance
_geom_bond_site_symmetry_2
Mn1 O2 2.139(3) 5_666
Mn1 O3 2.169(3) 1_545
Mn1 O1 2.174(3) .
Mn1 O4 2.211(3) 5_666
Mn1 N2 2.267(4) 2_646
Mn1 N1 2.306(4) .
S1 C1 1.753(4) .
S1 C3 1.764(5) .
S2 C2 1.752(4) .
S2 C3 1.757(4) .
S3 C5 1.752(5) .
S3 C4 1.761(5) .
S4 C4 1.753(5) .
S4 C6 1.782(5) .
S5 C5 1.750(5) .
S5 C7 1.783(5) .
S6 C6 1.752(5) .
S6 C8 1.783(7) .
O1 C9 1.256(5) .
O2 C9 1.249(5) .
O2 Mn1 2.139(3) 5_666
O3 C10 1.246(5) .
O3 Mn1 2.169(3) 1_565
O4 C10 1.251(5) .
O4 Mn1 2.211(3) 5_666
N1 C14 1.331(6) .
N1 C18 1.337(6) .
N2 C23 1.338(6) .
N2 C19 1.339(6) .
N2 Mn1 2.267(4) 2_666
C1 C2 1.342(6) .
C1 C9 1.504(6) .
C2 C10 1.517(6) .
C3 C4 1.343(6) .
C5 C6 1.332(7) .
C7 H7A 0.9600 .
C7 H7B 0.9600 .
C7 H7C 0.9600 .
C8 H8A 0.9600 .
C8 H8B 0.9600 .
C8 H8C 0.9600 .
C11 C12 1.482(9) .
C11 C16 1.523(7) .
C11 H11A 0.9700 .
C11 H11B 0.9700 .
C12 C13 1.542(7) .
C12 H12A 0.9700 .
C12 H12B 0.9700 .
C13 C21 1.510(7) .
C13 H13A 0.9700 .
C13 H13B 0.9700 .
C14 C15 1.384(7) .
C14 H14 0.9300 .
C15 C16 1.381(7) .
C15 H15 0.9300 .
C16 C17 1.375(8) .
C17 C18 1.373(7) .
C17 H17 0.9300 .
C18 H18 0.9300 .
C19 C20 1.371(7) .
C19 H19 0.9300 .
C20 C21 1.391(7) .
C20 H20 0.9300 .
C21 C22 1.378(7) .
C22 C23 1.374(7) .
C22 H22 0.9300 .
C23 H23 0.9300 .

loop_
_geom_torsion_atom_site_label_1
_geom_torsion_atom_site_label_2
_geom_torsion_atom_site_label_3
_geom_torsion_atom_site_label_4
_geom_torsion
_geom_torsion_site_symmetry_1
O2 Mn1 O1 C9 15.5(3) 5_666
O3 Mn1 O1 C9 107.0(3) 1_545
O4 Mn1 O1 C9 147.4(13) 5_666
N2 Mn1 O1 C9 -167.8(3) 2_646
N1 Mn1 O1 C9 -78.8(3) .
O2 Mn1 N1 C14 -58.6(4) 5_666
O3 Mn1 N1 C14 139.5(12) 1_545
O1 Mn1 N1 C14 41.8(4) .
O4 Mn1 N1 C14 -141.9(4) 5_666
N2 Mn1 N1 C14 136.5(4) 2_646
O2 Mn1 N1 C18 114.3(4) 5_666
O3 Mn1 N1 C18 -47.6(15) 1_545
O1 Mn1 N1 C18 -145.4(4) .
O4 Mn1 N1 C18 31.0(4) 5_666
N2 Mn1 N1 C18 -50.6(4) 2_646
C3 S1 C1 C2 -11.8(4) .
C3 S1 C1 C9 170.2(4) .
C9 C1 C2 C10 4.7(7) .
S1 C1 C2 C10 -173.2(4) .
C9 C1 C2 S2 179.2(3) .
S1 C1 C2 S2 1.4(5) .
C3 S2 C2 C1 9.9(4) .
C3 S2 C2 C10 -175.0(4) .
C2 S2 C3 C4 163.3(5) .
C2 S2 C3 S1 -17.7(3) .
C1 S1 C3 C4 -162.9(5) .
C1 S1 C3 S2 18.1(3) .
S2 C3 C4 S4 -4.2(7) .
S1 C3 C4 S4 176.9(3) .
S2 C3 C4 S3 175.3(3) .
S1 C3 C4 S3 -3.5(7) .
C6 S4 C4 C3 -160.5(5) .
C6 S4 C4 S3 19.9(3) .
C5 S3 C4 C3 162.2(5) .
C5 S3 C4 S4 -18.2(3) .
C7 S5 C5 C6 53.6(6) .
C7 S5 C5 S3 -127.0(3) .
C4 S3 C5 C6 8.2(4) .
C4 S3 C5 S5 -171.3(3) .
S5 C5 C6 S6 8.5(7) .
S3 C5 C6 S6 -170.9(3) .
S5 C5 C6 S4 -176.0(3) .
S3 C5 C6 S4 4.7(6) .
C8 S6 C6 C5 -125.2(5) .
C8 S6 C6 S4 59.3(4) .
C4 S4 C6 C5 -15.0(4) .
C4 S4 C6 S6 160.9(3) .
Mn1 O2 C9 O1 -128.2(4) 5_666
Mn1 O2 C9 C1 50.1(6) 5_666
Mn1 O1 C9 O2 32.8(6) .
Mn1 O1 C9 C1 -145.5(3) .
C2 C1 C9 O2 17.5(7) .
S1 C1 C9 O2 -164.7(3) .
C2 C1 C9 O1 -164.1(4) .
S1 C1 C9 O1 13.7(5) .
Mn1 O3 C10 O4 33.1(7) 1_565
Mn1 O3 C10 C2 -148.6(3) 1_565
Mn1 O4 C10 O3 -113.7(4) 5_666
Mn1 O4 C10 C2 68.2(4) 5_666
C1 C2 C10 O3 98.7(6) .
S2 C2 C10 O3 -75.8(5) .
C1 C2 C10 O4 -82.9(6) .
S2 C2 C10 O4 102.6(4) .
C16 C11 C12 C13 171.2(6) .
C11 C12 C13 C21 63.7(8) .
C18 N1 C14 C15 1.3(9) .
Mn1 N1 C14 C15 174.2(5) .
N1 C14 C15 C16 -0.2(10) .
C14 C15 C16 C17 -1.8(10) .
C14 C15 C16 C11 178.5(7) .
C12 C11 C16 C17 -130.9(7) .
C12 C11 C16 C15 48.7(10) .
C15 C16 C17 C18 2.7(10) .
C11 C16 C17 C18 -177.6(6) .
C14 N1 C18 C17 -0.3(8) .
Mn1 N1 C18 C17 -173.8(5) .
C16 C17 C18 N1 -1.7(10) .
C23 N2 C19 C20 0.4(7) .
Mn1 N2 C19 C20 -176.7(4) 2_666
N2 C19 C20 C21 0.2(7) .
C19 C20 C21 C22 -0.3(7) .
C19 C20 C21 C13 177.4(4) .
C12 C13 C21 C22 84.1(7) .
C12 C13 C21 C20 -93.4(6) .
C20 C21 C22 C23 -0.2(7) .
C13 C21 C22 C23 -177.9(4) .
C19 N2 C23 C22 -0.9(7) .
Mn1 N2 C23 C22 175.8(4) 2_666
C21 C22 C23 N2 0.8(8) .
